data_7204524
loop_
_publ_author_name
'Butler, Richard N.'
'Smyth, Georgina M.'
'McArdle, Patrick'
'Cunningham, Desmond'

_publ_section_title
;
 A new tricyclic ring and a nitrogen???sulfur analogue of the
 tri-pentagon bowl: cycloaddition reactions of the unstablised
 1,3,4-thiadiazolium-3-methanide 1,3-dipole: steric influences on the
 endo-effect: substituted pyrrolo[2,1-b]-1,3,4-thiadiazole systems:
 azolium 1,3-dipoles
;
_journal_issue 24
_journal_name_full 'Journal of the Chemical Society, Perkin Transactions 1'
_journal_page_first 2851
_journal_paper_doi 10.1039/b208544p
_journal_year 2002
_chemical_formula_sum 'C20 H17 N3 O2 S'
_chemical_formula_weight 363.43
_chemical_name_systematic
;
?
;
_space_group_IT_number 14
_symmetry_cell_setting monoclinic
_symmetry_space_group_name_Hall '-P 2yab'
_symmetry_space_group_name_H-M 'P 1 21/a 1'
_atom_sites_solution_hydrogens geom
_atom_sites_solution_primary direct
_atom_sites_solution_secondary difmap
_audit_creation_method SHELXL-97
_cell_angle_alpha 90.00
_cell_angle_beta 99.75(2)
_cell_angle_gamma 90.00
_cell_formula_units_Z 4
_cell_length_a 12.524(2)
_cell_length_b 11.088(3)
_cell_length_c 12.935(2)
_cell_measurement_reflns_used 25
_cell_measurement_temperature 293(2)
_cell_measurement_theta_max 18
_cell_measurement_theta_min 12
_cell_volume 1770.3(6)
_computing_cell_refinement 'Nonius CAD4 software'
_computing_data_collection 'Nonius CAD4 software'
_computing_data_reduction 'XCAD (P.McArdle, 2000)'
_computing_molecular_graphics 'ORTEX (P.McArdle, 1995)'
_computing_publication_material 'SHELXL-97/2 (Sheldrick,1997)'
_computing_structure_refinement 'SHELXL-97 (Sheldrick, 1997)'
_computing_structure_solution 'SHELXS-97 (Sheldrick, 1990)'
_diffrn_ambient_temperature 293(2)
_diffrn_measured_fraction_theta_full 0.999
_diffrn_measured_fraction_theta_max 0.999
_diffrn_measurement_device_type '4-circle diffractometer'
_diffrn_measurement_method 'scintillation counter'
_diffrn_radiation_monochromator graphite
_diffrn_radiation_source 'fine-focus sealed tube'
_diffrn_radiation_type MoK\a
_diffrn_radiation_wavelength 0.71069
_diffrn_reflns_av_R_equivalents 0.0228
_diffrn_reflns_av_sigmaI/netI 0.1239
_diffrn_reflns_limit_h_max 13
_diffrn_reflns_limit_h_min -5
_diffrn_reflns_limit_k_max 11
_diffrn_reflns_limit_k_min -3
_diffrn_reflns_limit_l_max 13
_diffrn_reflns_limit_l_min -13
_diffrn_reflns_number 2370
_diffrn_reflns_theta_full 21.98
_diffrn_reflns_theta_max 21.98
_diffrn_reflns_theta_min 2.43
_exptl_absorpt_coefficient_mu 0.203
_exptl_crystal_colour Colourless
_exptl_crystal_density_diffrn 1.364
_exptl_crystal_density_method 'not measured'
_exptl_crystal_description Parallelepiped
_exptl_crystal_F_000 760
_exptl_crystal_size_max 0.50
_exptl_crystal_size_mid 0.40
_exptl_crystal_size_min 0.20
_refine_diff_density_max 0.193
_refine_diff_density_min -0.226
_refine_diff_density_rms 0.050
_refine_ls_extinction_method none
_refine_ls_goodness_of_fit_ref 0.877
_refine_ls_hydrogen_treatment mixed
_refine_ls_matrix_type full
_refine_ls_number_parameters 236
_refine_ls_number_reflns 2164
_refine_ls_number_restraints 0
_refine_ls_restrained_S_all 0.877
_refine_ls_R_factor_all 0.1254
_refine_ls_R_factor_gt 0.0422
_refine_ls_shift/su_max 0.000
_refine_ls_shift/su_mean 0.000
_refine_ls_structure_factor_coef Fsqd
_refine_ls_weighting_details 'calc w=3D1/[\s^2^(Fo^2^)+(0.0429P)^2^+0.0000P] where P=3D(Fo^2^+2Fc^2^)/3'
_refine_ls_weighting_scheme calc
_refine_ls_wR_factor_gt 0.0859
_refine_ls_wR_factor_ref 0.1022
_reflns_number_gt 1072
_reflns_number_total 2164
_reflns_threshold_expression >2sigma(I)
_cod_data_source_file b208544p.txt
_cod_data_source_block gs1
_cod_depositor_comments
;
The following automatic conversions were performed:
'_atom_site_symetry_multiplicity' tag replaced with
'_atom_site_symmetry_multiplicity'.

Automatic conversion script
Id: cif_correct_tags 1440 2010-10-19 06:21:57Z saulius 

The following automatic conversions were performed:
'_symmetry_cell_setting' value 'Monoclinic' changed to 'monoclinic'
according to '/home/saulius/struct/CIF-dictionaries/cif_core.dic'
dictionary named 'cif_core.dic' version 2.4.1 from 2010-06-29.

Automatic conversion script
Id: cif_fix_enum 1527 2010-12-29 10:47:43Z saulius 
;
_cod_original_sg_symbol_H-M P21/a
_cod_database_code 7204524

loop_
_symmetry_equiv_pos_as_xyz
'x, y, z'
'x+1/2, -y+1/2, z'
'-x, -y, -z'
'-x-1/2, y-1/2, -z'

loop_
_atom_site_label
_atom_site_type_symbol
_atom_site_fract_x
_atom_site_fract_y
_atom_site_fract_z
_atom_site_U_iso_or_equiv
_atom_site_adp_type
_atom_site_occupancy
_atom_site_symmetry_multiplicity
_atom_site_calc_flag
_atom_site_refinement_flags
_atom_site_disorder_assembly
_atom_site_disorder_group
S1 S 0.07701(9) 0.02494(10) 0.17684(9) 0.0440(4) Uani 1 1 d . . .
O1 O -0.0623(2) -0.0080(3) 0.3710(2) 0.0592(9) Uani 1 1 d . . .
O2 O 0.2418(3) -0.2334(3) 0.4570(2) 0.0683(11) Uani 1 1 d . . .
N2 N 0.0768(3) -0.1441(3) 0.4041(3) 0.0438(10) Uani 1 1 d . . .
N4 N 0.2695(3) 0.0415(3) 0.2934(3) 0.0383(9) Uani 1 1 d . . .
N3 N 0.2678(3) -0.0676(3) 0.2376(3) 0.0392(9) Uani 1 1 d . . .
C7A C 0.1587(3) 0.0938(4) 0.2930(3) 0.0352(11) Uani 1 1 d . . .
C2 C 0.1788(4) -0.0848(4) 0.1744(3) 0.0379(11) Uani 1 1 d . . .
C5 C 0.3174(3) 0.0225(4) 0.4040(3) 0.0443(12) Uani 1 1 d . . .
H5A H 0.3513 0.0958 0.4345 0.058 Uiso 1 1 calc R . .
H5B H 0.3714 -0.0411 0.4106 0.058 Uiso 1 1 calc R . .
C6 C 0.2230(3) -0.0133(4) 0.4574(3) 0.0402(12) Uani 1 1 d . . .
H6 H 0.2378 0.0067 0.5323 0.052 Uiso 1 1 calc R . .
C7 C 0.1263(3) 0.0577(4) 0.4010(3) 0.0378(12) Uani 1 1 d . . .
H7 H 0.1122 0.1291 0.4412 0.049 Uiso 1 1 calc R . .
C8 C 0.0338(4) -0.0293(4) 0.3902(3) 0.0418(11) Uani 1 1 d . . .
C9 C 0.1877(4) -0.1430(5) 0.4407(3) 0.0449(12) Uani 1 1 d . . .
C10 C 0.0120(4) -0.2534(4) 0.3836(4) 0.0697(15) Uani 1 1 d . . .
H10A H 0.0581 -0.3197 0.3727 0.098 Uiso 1 1 calc R . .
H10B H -0.0418 -0.2421 0.3220 0.098 Uiso 1 1 calc R . .
H10C H -0.0230 -0.2704 0.4425 0.098 Uiso 1 1 calc R . .
C11 C 0.1614(4) -0.1877(4) 0.1023(3) 0.0403(12) Uani 1 1 d . . .
C12 C 0.0593(4) -0.2180(4) 0.0523(4) 0.0554(14) Uani 1 1 d . . .
H12 H 0.0004 -0.1711 0.0625 0.072 Uiso 1 1 calc R . .
C13 C 0.0431(4) -0.3174(5) -0.0133(4) 0.0685(16) Uani 1 1 d . . .
H13 H -0.0265 -0.3380 -0.0457 0.089 Uiso 1 1 calc R . .
C14 C 0.1293(5) -0.3851(5) -0.0304(4) 0.0678(16) Uani 1 1 d . . .
H14 H 0.1189 -0.4512 -0.0751 0.088 Uiso 1 1 calc R . .
C15 C 0.2317(5) -0.3548(5) 0.0190(4) 0.0664(15) Uani 1 1 d . . .
H15 H 0.2903 -0.4014 0.0076 0.086 Uiso 1 1 calc R . .
C16 C 0.2492(4) -0.2565(4) 0.0851(4) 0.0592(14) Uani 1 1 d . . .
H16 H 0.3190 -0.2366 0.1177 0.077 Uiso 1 1 calc R . .
C17 C 0.1568(3) 0.2304(4) 0.2777(3) 0.0364(11) Uani 1 1 d . . .
C18 C 0.2397(4) 0.2886(4) 0.2392(3) 0.0493(13) Uani 1 1 d . . .
H18 H 0.2991 0.2448 0.2256 0.064 Uiso 1 1 calc R . .
C19 C 0.2345(4) 0.4113(4) 0.2211(4) 0.0559(14) Uani 1 1 d . . .
H19 H 0.2910 0.4505 0.1968 0.073 Uiso 1 1 calc R . .
C20 C 0.1463(5) 0.4749(4) 0.2390(4) 0.0605(14) Uani 1 1 d . . .
H20 H 0.1431 0.5575 0.2266 0.079 Uiso 1 1 calc R . .
C21 C 0.0615(4) 0.4184(5) 0.2754(4) 0.0584(14) Uani 1 1 d . . .
H21 H 0.0012 0.4622 0.2868 0.076 Uiso 1 1 calc R . .
C22 C 0.0679(3) 0.2955(4) 0.2945(3) 0.0476(13) Uani 1 1 d . . .
H22 H 0.0113 0.2565 0.3189 0.062 Uiso 1 1 calc R . .

loop_
_atom_site_aniso_label
_atom_site_aniso_U_11
_atom_site_aniso_U_22
_atom_site_aniso_U_33
_atom_site_aniso_U_23
_atom_site_aniso_U_13
_atom_site_aniso_U_12
S1 0.0394(7) 0.0459(7) 0.0460(8) -0.0035(7) 0.0055(5) 0.0036(7)
O1 0.0349(19) 0.080(3) 0.064(2) 0.0150(18) 0.0114(16) 0.003(2)
O2 0.068(2) 0.054(2) 0.082(3) 0.018(2) 0.010(2) 0.019(2)
N2 0.044(3) 0.038(3) 0.050(2) 0.001(2) 0.0095(19) -0.006(2)
N4 0.036(2) 0.036(2) 0.044(2) -0.002(2) 0.0097(18) 0.0003(18)
N3 0.047(3) 0.035(2) 0.038(2) -0.0022(19) 0.0129(19) 0.0028(19)
C7A 0.027(3) 0.035(3) 0.044(3) -0.008(2) 0.008(2) 0.002(2)
C2 0.040(3) 0.039(3) 0.036(3) 0.002(2) 0.009(2) 0.002(2)
C5 0.037(3) 0.047(3) 0.048(3) -0.012(3) 0.003(2) -0.001(2)
C6 0.037(3) 0.043(3) 0.038(3) -0.003(2) 0.000(2) 0.000(2)
C7 0.037(3) 0.038(3) 0.040(3) 0.000(2) 0.009(2) 0.002(2)
C8 0.043(3) 0.046(3) 0.037(3) 0.005(2) 0.011(2) 0.002(3)
C9 0.048(3) 0.050(4) 0.038(3) 0.013(3) 0.012(2) 0.005(3)
C10 0.072(4) 0.050(3) 0.088(4) -0.003(3) 0.016(3) -0.023(3)
C11 0.049(3) 0.041(3) 0.033(3) -0.003(2) 0.012(2) 0.000(3)
C12 0.057(4) 0.052(4) 0.056(3) -0.013(3) 0.004(3) 0.006(3)
C13 0.072(4) 0.065(4) 0.064(4) -0.017(3) -0.001(3) -0.005(3)
C14 0.096(5) 0.057(4) 0.051(3) -0.018(3) 0.015(3) 0.002(4)
C15 0.072(4) 0.064(4) 0.066(4) -0.017(3) 0.021(3) 0.006(3)
C16 0.058(3) 0.058(3) 0.063(3) -0.026(3) 0.015(3) -0.004(3)
C17 0.034(3) 0.040(3) 0.035(3) -0.005(2) 0.006(2) -0.003(3)
C18 0.044(3) 0.044(3) 0.061(3) 0.007(3) 0.010(3) 0.005(3)
C19 0.049(4) 0.046(4) 0.071(4) 0.011(3) 0.003(3) -0.011(3)
C20 0.075(4) 0.038(3) 0.064(3) 0.004(3) -0.003(3) -0.001(3)
C21 0.068(4) 0.047(4) 0.061(3) -0.002(3) 0.014(3) 0.013(3)
C22 0.044(3) 0.044(3) 0.058(3) -0.001(3) 0.018(2) 0.003(3)

loop_
_atom_type_symbol
_atom_type_description
_atom_type_scat_dispersion_real
_atom_type_scat_dispersion_imag
_atom_type_scat_source
C C 0.0033 0.0016 'International Tables Vol C Tables 4.2.6.8 and 6.1.1.4'
H H 0.0000 0.0000 'International Tables Vol C Tables 4.2.6.8 and 6.1.1.4'
O O 0.0106 0.0060 'International Tables Vol C Tables 4.2.6.8 and 6.1.1.4'
N N 0.0061 0.0033 'International Tables Vol C Tables 4.2.6.8 and 6.1.1.4'
S S 0.1246 0.1234 'International Tables Vol C Tables 4.2.6.8 and 6.1.1.4'

loop_
_geom_angle_atom_site_label_1
_geom_angle_atom_site_label_2
_geom_angle_atom_site_label_3
_geom_angle
_geom_angle_site_symmetry_1
_geom_angle_site_symmetry_3
_geom_angle_publ_flag
C2 S1 C7A 89.8(2) . . ?
C8 N2 C9 112.4(4) . . ?
C8 N2 C10 123.4(4) . . ?
C9 N2 C10 124.3(4) . . ?
N3 N4 C5 110.1(3) . . ?
N3 N4 C7A 113.3(3) . . ?
C5 N4 C7A 106.5(3) . . ?
C2 N3 N4 113.1(3) . . ?
N4 C7A C17 112.2(3) . . ?
N4 C7A C7 106.0(3) . . ?
C17 C7A C7 111.6(3) . . ?
N4 C7A S1 103.2(2) . . ?
C17 C7A S1 108.2(3) . . ?
C7 C7A S1 115.4(3) . . ?
N3 C2 C11 122.8(4) . . ?
N3 C2 S1 116.0(3) . . ?
C11 C2 S1 121.1(3) . . ?
N4 C5 C6 105.0(3) . . ?
C9 C6 C5 114.6(4) . . ?
C9 C6 C7 103.5(3) . . ?
C5 C6 C7 105.3(3) . . ?
C8 C7 C6 104.6(3) . . ?
C8 C7 C7A 113.2(3) . . ?
C6 C7 C7A 104.7(3) . . ?
O1 C8 N2 124.0(4) . . ?
O1 C8 C7 128.4(4) . . ?
N2 C8 C7 107.7(4) . . ?
O2 C9 N2 123.4(5) . . ?
O2 C9 C6 128.6(4) . . ?
N2 C9 C6 108.0(4) . . ?
C12 C11 C16 119.4(4) . . ?
C12 C11 C2 121.1(4) . . ?
C16 C11 C2 119.6(4) . . ?
C11 C12 C13 120.7(5) . . ?
C14 C13 C12 120.0(5) . . ?
C13 C14 C15 119.5(5) . . ?
C14 C15 C16 121.3(5) . . ?
C15 C16 C11 119.1(5) . . ?
C22 C17 C18 119.3(4) . . ?
C22 C17 C7A 119.7(4) . . ?
C18 C17 C7A 120.8(4) . . ?
C19 C18 C17 120.2(4) . . ?
C20 C19 C18 119.9(5) . . ?
C19 C20 C21 121.0(5) . . ?
C20 C21 C22 118.8(5) . . ?
C17 C22 C21 120.8(4) . . ?

loop_
_geom_bond_atom_site_label_1
_geom_bond_atom_site_label_2
_geom_bond_distance
_geom_bond_site_symmetry_2
_geom_bond_publ_flag
S1 C2 1.766(4) . ?
S1 C7A 1.835(4) . ?
O1 C8 1.210(4) . ?
O2 C9 1.209(5) . ?
N2 C8 1.382(5) . ?
N2 C9 1.390(5) . ?
N2 C10 1.457(5) . ?
N4 N3 1.407(4) . ?
N4 C5 1.469(5) . ?
N4 C7A 1.503(5) . ?
N3 C2 1.280(5) . ?
C7A C17 1.527(5) . ?
C7A C7 1.571(5) . ?
C2 C11 1.467(5) . ?
C5 C6 1.520(5) . ?
C6 C9 1.508(6) . ?
C6 C7 1.523(5) . ?
C7 C8 1.496(6) . ?
C11 C12 1.373(5) . ?
C11 C16 1.387(6) . ?
C12 C13 1.385(6) . ?
C13 C14 1.363(6) . ?
C14 C15 1.373(6) . ?
C15 C16 1.380(6) . ?
C17 C22 1.375(5) . ?
C17 C18 1.384(5) . ?
C18 C19 1.380(5) . ?
C19 C20 1.363(6) . ?
C20 C21 1.382(6) . ?
C21 C22 1.385(6) . ?
